data_2234235
loop_
_publ_author_name
'Huang, Wei'
'Tan, Aimin'

_publ_section_title
;
 4-(4-Amino-2-fluorophenoxy)-7-methoxyquinazolin-6-ol methanol monosolvate
;
_journal_coeditor_code HB6683
_journal_issue 4
_journal_name_full 'Acta Crystallographica Section E'
_journal_page_first o1149
_journal_paper_doi 10.1107/S1600536812011725
_journal_volume 68
_journal_year 2012
_chemical_formula_iupac 'C15 H12 F N3 O3, C H4 O'
_chemical_formula_moiety 'C15 H12 F N3 O3, C H4 O'
_chemical_formula_sum 'C16 H16 F N3 O4'
_chemical_formula_weight 333.32
_chemical_name_systematic
;
4-(4-Amino-2-fluorophenoxy)-7-methoxyquinazolin-6-ol methanol monosolvate
;
_space_group_IT_number 2
_symmetry_cell_setting triclinic
_symmetry_space_group_name_Hall '-P 1'
_symmetry_space_group_name_H-M 'P -1'
_atom_sites_solution_hydrogens geom
_atom_sites_solution_primary direct
_atom_sites_solution_secondary difmap
_audit_creation_method SHELXL-97
_cell_angle_alpha 70.925(4)
_cell_angle_beta 69.940(4)
_cell_angle_gamma 77.273(4)
_cell_formula_units_Z 2
_cell_length_a 8.723(2)
_cell_length_b 8.921(2)
_cell_length_c 11.500(3)
_cell_measurement_reflns_used 2516
_cell_measurement_temperature 298(2)
_cell_measurement_theta_max 25.26
_cell_measurement_theta_min 2.56
_cell_volume 788.5(3)
_computing_cell_refinement 'SAINT (Bruker, 2001)'
_computing_data_collection 'SMART (Bruker, 2001)'
_computing_data_reduction 'SAINT (Bruker, 2001)'
_computing_molecular_graphics 'PLATON (Spek, 2009)'
_computing_publication_material 'SHELXTL (Sheldrick, 2008)'
_computing_structure_refinement 'SHELXL97 (Sheldrick, 2008)'
_computing_structure_solution 'SHELXS97 (Sheldrick, 2008)'
_diffrn_ambient_temperature 298(2)
_diffrn_measured_fraction_theta_full 0.986
_diffrn_measured_fraction_theta_max 0.986
_diffrn_measurement_device_type 'Bruker SMART 4K CCD'
_diffrn_measurement_method '\f and \w scans'
_diffrn_radiation_monochromator graphite
_diffrn_radiation_source 'fine-focus sealed tube'
_diffrn_radiation_type MoK\a
_diffrn_radiation_wavelength 0.71073
_diffrn_reflns_av_R_equivalents 0.0304
_diffrn_reflns_av_sigmaI/netI 0.0528
_diffrn_reflns_limit_h_max 7
_diffrn_reflns_limit_h_min -10
_diffrn_reflns_limit_k_max 10
_diffrn_reflns_limit_k_min -10
_diffrn_reflns_limit_l_max 13
_diffrn_reflns_limit_l_min -13
_diffrn_reflns_number 4819
_diffrn_reflns_theta_full 25.00
_diffrn_reflns_theta_max 25.00
_diffrn_reflns_theta_min 1.96
_exptl_absorpt_coefficient_mu 0.110
_exptl_absorpt_correction_T_max 0.9891
_exptl_absorpt_correction_T_min 0.9737
_exptl_absorpt_correction_type multi-scan
_exptl_absorpt_process_details '(SADABS; Bruker, 2001)'
_exptl_crystal_colour colorless
_exptl_crystal_density_diffrn 1.404
_exptl_crystal_density_method 'not measured'
_exptl_crystal_description block
_exptl_crystal_F_000 348
_exptl_crystal_size_max 0.15
_exptl_crystal_size_mid 0.12
_exptl_crystal_size_min 0.10
_refine_diff_density_max 0.221
_refine_diff_density_min -0.305
_refine_ls_extinction_method none
_refine_ls_goodness_of_fit_ref 1.167
_refine_ls_hydrogen_treatment mixed
_refine_ls_matrix_type full
_refine_ls_number_parameters 227
_refine_ls_number_reflns 2747
_refine_ls_number_restraints 2
_refine_ls_restrained_S_all 1.167
_refine_ls_R_factor_all 0.1136
_refine_ls_R_factor_gt 0.0846
_refine_ls_shift/su_max 0.000
_refine_ls_shift/su_mean 0.000
_refine_ls_structure_factor_coef Fsqd
_refine_ls_weighting_details 'calc w=1/[\s^2^(Fo^2^)+(0.0670P)^2^+0.5658P] where P=(Fo^2^+2Fc^2^)/3'
_refine_ls_weighting_scheme calc
_refine_ls_wR_factor_gt 0.1805
_refine_ls_wR_factor_ref 0.1925
_reflns_number_gt 2010
_reflns_number_total 2747
_reflns_threshold_expression I>2\s(I)
_cod_data_source_file hb6683.cif
_cod_data_source_block I
_cod_original_cell_volume 788.6(3)
_cod_database_code 2234235
_cod_database_fobs_code 2234235

loop_
_symmetry_equiv_pos_as_xyz
'x, y, z'
'-x, -y, -z'

loop_
_atom_site_type_symbol
_atom_site_label
_atom_site_fract_x
_atom_site_fract_y
_atom_site_fract_z
_atom_site_U_iso_or_equiv
_atom_site_adp_type
_atom_site_calc_flag
_atom_site_refinement_flags
_atom_site_occupancy
_atom_site_symmetry_multiplicity
C C1 0.0141(7) -0.2778(6) 0.8438(4) 0.0716(14) Uani d . 1 1
H H1A 0.1224 -0.2790 0.8480 0.107 Uiso calc R 1 1
H H1B -0.0365 -0.3654 0.9105 0.107 Uiso calc R 1 1
H H1C -0.0510 -0.1790 0.8554 0.107 Uiso calc R 1 1
C C2 0.1142(4) -0.1900(4) 0.6163(3) 0.0403(9) Uani d . 1 1
C C3 0.1429(4) -0.2237(4) 0.4980(3) 0.0388(9) Uani d . 1 1
C C4 0.2366(4) -0.1341(4) 0.3861(3) 0.0394(9) Uani d . 1 1
H H4 0.2569 -0.1582 0.3089 0.047 Uiso calc R 1 1
C C5 0.3027(4) -0.0040(4) 0.3884(3) 0.0365(8) Uani d . 1 1
C C6 0.2702(4) 0.0325(4) 0.5041(3) 0.0378(8) Uani d . 1 1
C C7 0.1759(5) -0.0628(4) 0.6196(4) 0.0438(9) Uani d . 1 1
H H7 0.1556 -0.0400 0.6973 0.053 Uiso calc R 1 1
C C8 0.4216(5) 0.2396(4) 0.4001(4) 0.0524(11) Uani d . 1 1
H H8 0.4621 0.3259 0.4030 0.063 Uiso calc R 1 1
C C9 0.4066(5) 0.0943(4) 0.2791(3) 0.0401(9) Uani d . 1 1
C C10 0.5608(5) 0.1413(4) 0.0612(3) 0.0424(9) Uani d . 1 1
C C11 0.5111(5) 0.2878(5) -0.0120(4) 0.0482(10) Uani d . 1 1
C C12 0.6172(6) 0.3746(4) -0.1182(4) 0.0497(10) Uani d . 1 1
H H12 0.5798 0.4740 -0.1652 0.060 Uiso calc R 1 1
C C13 0.7798(5) 0.3131(4) -0.1545(3) 0.0424(9) Uani d . 1 1
C C14 0.8321(5) 0.1640(4) -0.0821(4) 0.0485(10) Uani d . 1 1
H H14 0.9418 0.1211 -0.1057 0.058 Uiso calc R 1 1
C C15 0.7208(5) 0.0794(4) 0.0251(4) 0.0498(10) Uani d . 1 1
H H15 0.7563 -0.0205 0.0725 0.060 Uiso calc R 1 1
C C16 0.3354(6) 0.3722(7) 0.7115(6) 0.0910(18) Uani d . 1 1
H H16A 0.3020 0.4117 0.7859 0.136 Uiso calc R 1 1
H H16B 0.3274 0.4594 0.6373 0.136 Uiso calc R 1 1
H H16C 0.4471 0.3223 0.6983 0.136 Uiso calc R 1 1
O O1 0.0249(3) -0.2927(3) 0.7224(2) 0.0518(7) Uani d . 1 1
O O2 0.0736(4) -0.3501(3) 0.5054(2) 0.0569(8) Uani d . 1 1
H H2 0.0888 -0.3564 0.4326 0.085 Uiso calc R 1 1
O O3 0.4459(3) 0.0561(3) 0.1677(2) 0.0536(8) Uani d . 1 1
N N1 0.3312(4) 0.1598(3) 0.5098(3) 0.0499(9) Uani d . 1 1
N N2 0.4647(4) 0.2147(3) 0.2832(3) 0.0479(8) Uani d . 1 1
F F1 0.3505(3) 0.3488(3) 0.0233(3) 0.0773(8) Uani d . 1 1
N N3 0.8919(5) 0.3961(4) -0.2678(3) 0.0548(10) Uani d D 1 1
H H3A 0.864(6) 0.496(3) -0.282(5) 0.082 Uiso d D 1 1
H H3B 0.991(3) 0.355(5) -0.261(4) 0.066 Uiso d D 1 1
O O5 0.2333(4) 0.2605(4) 0.7305(3) 0.0699(9) Uani d . 1 1
H H5 0.2582 0.2309 0.6653 0.105 Uiso calc R 1 1

loop_
_atom_site_aniso_label
_atom_site_aniso_U_11
_atom_site_aniso_U_22
_atom_site_aniso_U_33
_atom_site_aniso_U_12
_atom_site_aniso_U_13
_atom_site_aniso_U_23
C1 0.101(4) 0.068(3) 0.035(2) -0.042(3) 0.003(2) -0.002(2)
C2 0.043(2) 0.0290(18) 0.041(2) -0.0122(16) -0.0065(17) -0.0001(16)
C3 0.046(2) 0.0293(17) 0.042(2) -0.0159(16) -0.0149(17) -0.0015(15)
C4 0.047(2) 0.0310(18) 0.041(2) -0.0167(16) -0.0129(17) -0.0031(16)
C5 0.039(2) 0.0284(17) 0.040(2) -0.0107(15) -0.0104(16) -0.0033(15)
C6 0.044(2) 0.0274(17) 0.043(2) -0.0109(15) -0.0117(17) -0.0071(16)
C7 0.050(2) 0.038(2) 0.040(2) -0.0116(17) -0.0039(18) -0.0127(17)
C8 0.074(3) 0.039(2) 0.052(3) -0.030(2) -0.017(2) -0.0094(19)
C9 0.049(2) 0.0317(18) 0.039(2) -0.0157(16) -0.0127(17) -0.0012(15)
C10 0.057(3) 0.038(2) 0.033(2) -0.0257(19) -0.0084(18) -0.0030(16)
C11 0.050(3) 0.049(2) 0.046(2) -0.014(2) -0.0107(19) -0.0125(19)
C12 0.071(3) 0.0332(19) 0.045(2) -0.021(2) -0.019(2) 0.0018(17)
C13 0.063(3) 0.0354(19) 0.034(2) -0.0293(19) -0.0111(19) -0.0042(16)
C14 0.057(3) 0.044(2) 0.044(2) -0.0181(19) -0.0113(19) -0.0076(18)
C15 0.063(3) 0.036(2) 0.043(2) -0.0171(19) -0.014(2) 0.0046(17)
C16 0.074(4) 0.095(4) 0.140(5) -0.002(3) -0.049(4) -0.065(4)
O1 0.0629(18) 0.0458(15) 0.0390(15) -0.0292(13) -0.0019(13) -0.0005(12)
O2 0.086(2) 0.0451(15) 0.0448(16) -0.0451(15) -0.0136(16) -0.0002(13)
O3 0.075(2) 0.0495(15) 0.0355(14) -0.0423(14) -0.0008(13) -0.0039(12)
N1 0.064(2) 0.0368(17) 0.051(2) -0.0236(16) -0.0090(17) -0.0105(15)
N2 0.064(2) 0.0373(17) 0.0438(19) -0.0303(16) -0.0088(16) -0.0040(14)
F1 0.0647(18) 0.0707(17) 0.0825(19) -0.0111(13) -0.0131(15) -0.0101(14)
N3 0.075(3) 0.048(2) 0.0408(19) -0.037(2) -0.0098(19) 0.0006(17)
O5 0.096(2) 0.0598(18) 0.0517(18) -0.0249(18) -0.0110(17) -0.0134(15)

loop_
_atom_type_symbol
_atom_type_description
_atom_type_scat_dispersion_real
_atom_type_scat_dispersion_imag
_atom_type_scat_source
C C 0.0033 0.0016 'International Tables Vol C Tables 4.2.6.8 and 6.1.1.4'
H H 0.0000 0.0000 'International Tables Vol C Tables 4.2.6.8 and 6.1.1.4'
N N 0.0061 0.0033 'International Tables Vol C Tables 4.2.6.8 and 6.1.1.4'
O O 0.0106 0.0060 'International Tables Vol C Tables 4.2.6.8 and 6.1.1.4'
F F 0.0171 0.0103 'International Tables Vol C Tables 4.2.6.8 and 6.1.1.4'

loop_
_geom_angle_atom_site_label_1
_geom_angle_atom_site_label_2
_geom_angle_atom_site_label_3
_geom_angle
O1 C1 H1A 109.5
O1 C1 H1B 109.5
H1A C1 H1B 109.5
O1 C1 H1C 109.5
H1A C1 H1C 109.5
H1B C1 H1C 109.5
O1 C2 C7 124.3(3)
O1 C2 C3 115.2(3)
C7 C2 C3 120.5(3)
O2 C3 C4 123.6(3)
O2 C3 C2 115.6(3)
C4 C3 C2 120.7(3)
C3 C4 C5 119.4(3)
C3 C4 H4 120.3
C5 C4 H4 120.3
C6 C5 C4 120.0(3)
C6 C5 C9 115.4(3)
C4 C5 C9 124.6(3)
N1 C6 C5 121.7(3)
N1 C6 C7 118.2(3)
C5 C6 C7 120.1(3)
C2 C7 C6 119.2(3)
C2 C7 H7 120.4
C6 C7 H7 120.4
N1 C8 N2 129.2(3)
N1 C8 H8 115.4
N2 C8 H8 115.4
N2 C9 O3 120.2(3)
N2 C9 C5 123.5(3)
O3 C9 C5 116.3(3)
C15 C10 C11 118.6(3)
C15 C10 O3 121.3(3)
C11 C10 O3 120.1(4)
F1 C11 C12 118.9(4)
F1 C11 C10 118.6(3)
C12 C11 C10 122.5(4)
C11 C12 C13 119.1(4)
C11 C12 H12 120.4
C13 C12 H12 120.4
C12 C13 C14 119.1(3)
C12 C13 N3 120.7(4)
C14 C13 N3 120.1(4)
C15 C14 C13 120.1(4)
C15 C14 H14 119.9
C13 C14 H14 119.9
C10 C15 C14 120.5(4)
C10 C15 H15 119.7
C14 C15 H15 119.7
O5 C16 H16A 109.5
O5 C16 H16B 109.5
H16A C16 H16B 109.5
O5 C16 H16C 109.5
H16A C16 H16C 109.5
H16B C16 H16C 109.5
C2 O1 C1 116.9(3)
C3 O2 H2 109.5
C9 O3 C10 117.4(3)
C8 N1 C6 114.9(3)
C9 N2 C8 115.3(3)
C13 N3 H3A 111(3)
C13 N3 H3B 106(3)
H3A N3 H3B 119(5)
C16 O5 H5 109.5

loop_
_geom_bond_atom_site_label_1
_geom_bond_atom_site_label_2
_geom_bond_distance
C1 O1 1.416(5)
C1 H1A 0.9600
C1 H1B 0.9600
C1 H1C 0.9600
C2 O1 1.366(4)
C2 C7 1.375(5)
C2 C3 1.415(5)
C3 O2 1.360(4)
C3 C4 1.363(5)
C4 C5 1.416(4)
C4 H4 0.9300
C5 C6 1.393(5)
C5 C9 1.421(5)
C6 N1 1.385(4)
C6 C7 1.409(5)
C7 H7 0.9300
C8 N1 1.303(5)
C8 N2 1.346(5)
C8 H8 0.9300
C9 N2 1.304(4)
C9 O3 1.344(4)
C10 C15 1.356(5)
C10 C11 1.373(5)
C10 O3 1.403(4)
C11 F1 1.357(5)
C11 C12 1.368(5)
C12 C13 1.374(6)
C12 H12 0.9300
C13 C14 1.393(5)
C13 N3 1.420(5)
C14 C15 1.388(5)
C14 H14 0.9300
C15 H15 0.9300
C16 O5 1.396(5)
C16 H16A 0.9600
C16 H16B 0.9600
C16 H16C 0.9600
O2 H2 0.8200
N3 H3A 0.848(19)
N3 H3B 0.879(19)
O5 H5 0.8200

loop_
_geom_hbond_atom_site_label_D
_geom_hbond_atom_site_label_H
_geom_hbond_atom_site_label_A
_geom_hbond_site_symmetry_A
_geom_hbond_distance_DH
_geom_hbond_distance_HA
_geom_hbond_distance_DA
_geom_hbond_angle_DHA
O2 H2 N3 2_655 0.82 1.98 2.799(4) 172
N3 H3A O1 1_664 0.848(19) 2.60(4) 3.192(4) 128(4)
N3 H3B O5 1_654 0.879(19) 2.08(2) 2.953(6) 173(4)
O5 H5 N1 . 0.82 1.95 2.765(4) 177
C15 H15 O5 2_656 0.93 2.57 3.453(5) 159

loop_
_geom_torsion_atom_site_label_1
_geom_torsion_atom_site_label_2
_geom_torsion_atom_site_label_3
_geom_torsion_atom_site_label_4
_geom_torsion
O1 C2 C3 O2 2.0(5)
C7 C2 C3 O2 -178.7(3)
O1 C2 C3 C4 -177.1(3)
C7 C2 C3 C4 2.2(5)
O2 C3 C4 C5 179.7(3)
C2 C3 C4 C5 -1.3(5)
C3 C4 C5 C6 -0.8(5)
C3 C4 C5 C9 177.7(4)
C4 C5 C6 N1 -179.3(3)
C9 C5 C6 N1 2.1(5)
C4 C5 C6 C7 2.0(5)
C9 C5 C6 C7 -176.5(3)
O1 C2 C7 C6 178.3(3)
C3 C2 C7 C6 -0.9(5)
N1 C6 C7 C2 -179.9(3)
C5 C6 C7 C2 -1.2(5)
C6 C5 C9 N2 -2.3(5)
C4 C5 C9 N2 179.2(4)
C6 C5 C9 O3 176.9(3)
C4 C5 C9 O3 -1.6(5)
C15 C10 C11 F1 179.2(3)
O3 C10 C11 F1 1.7(5)
C15 C10 C11 C12 -1.2(6)
O3 C10 C11 C12 -178.7(3)
F1 C11 C12 C13 -179.8(3)
C10 C11 C12 C13 0.6(6)
C11 C12 C13 C14 0.0(5)
C11 C12 C13 N3 176.8(3)
C12 C13 C14 C15 0.0(5)
N3 C13 C14 C15 -176.9(3)
C11 C10 C15 C14 1.2(6)
O3 C10 C15 C14 178.6(3)
C13 C14 C15 C10 -0.6(6)
C7 C2 O1 C1 -8.3(6)
C3 C2 O1 C1 170.9(4)
N2 C9 O3 C10 5.3(5)
C5 C9 O3 C10 -174.0(3)
C15 C10 O3 C9 99.6(4)
C11 C10 O3 C9 -83.0(4)
N2 C8 N1 C6 -0.7(7)
C5 C6 N1 C8 -0.8(5)
C7 C6 N1 C8 177.9(4)
O3 C9 N2 C8 -178.1(4)
C5 C9 N2 C8 1.0(6)
N1 C8 N2 C9 0.5(7)

loop_
_cod_related_entry_id
_cod_related_entry_database
_cod_related_entry_code
1 ChemSpider 30657602
